data_7243097
loop_
_publ_author_name
'Tseng, Tien-Wen'
'Luo, Tzuoo-Tsair'
'Tseng, Kuo-Yang'
'Hong, Yu-Xian'
'Huang, Guang-Cheng'

_publ_section_title
;
 Bent-bis(triazolyl)-based coordination polymers tuned by dicarboxylate
 ligands: syntheses, structures and properties
;
_journal_issue 31
_journal_name_full CrystEngComm
_journal_page_first 5293
_journal_page_last 5305
_journal_paper_doi 10.1039/D1CE00780G
_journal_volume 23
_journal_year 2021
_chemical_formula_sum 'C25 H17 N7 O6 Zn'
_chemical_formula_weight 576.82
_space_group_crystal_system monoclinic
_space_group_IT_number 14
_space_group_name_Hall '-P 2ybc'
_space_group_name_H-M_alt 'P 1 21/c 1'
_atom_sites_solution_hydrogens mixed
_atom_sites_solution_primary direct
_atom_sites_solution_secondary direct
_audit_creation_method SHELXL-2018/3
_audit_update_record
;
2021-03-18 deposited with the CCDC.	2021-06-22 downloaded from the CCDC.
;
_cell_angle_alpha 90
_cell_angle_beta 111.217(11)
_cell_angle_gamma 90
_cell_formula_units_Z 4
_cell_length_a 16.038(7)
_cell_length_b 8.955(4)
_cell_length_c 17.558(7)
_cell_measurement_reflns_used 5959
_cell_measurement_temperature 293(2)
_cell_measurement_theta_max 27.03
_cell_measurement_theta_min 2.49
_cell_volume 2350.8(18)
_computing_cell_refinement 'Bruker SAINT'
_computing_data_collection 'Bruker APEX2'
_computing_data_reduction 'Bruker SAINT'
_computing_molecular_graphics 'Ortep for Windows (Farrugia, 2012)'
_computing_publication_material 'WinGX publication routines (Farrugia, 2012)'
_computing_structure_refinement 'SHELXL-2018/3 (Sheldrick, 2018)'
_computing_structure_solution 'SIR-92 (Altomare et al., 1994)'
_diffrn_ambient_temperature 293(2)
_diffrn_measured_fraction_theta_full 0.991
_diffrn_measured_fraction_theta_max 0.991
_diffrn_measurement_device_type 'Bruker APEX-II CCD'
_diffrn_measurement_method '\f and \w scans'
_diffrn_radiation_type MoK\a
_diffrn_radiation_wavelength 0.71073
_diffrn_reflns_av_R_equivalents 0.1760
_diffrn_reflns_av_unetI/netI 0.0884
_diffrn_reflns_Laue_measured_fraction_full 0.991
_diffrn_reflns_Laue_measured_fraction_max 0.991
_diffrn_reflns_limit_h_max 19
_diffrn_reflns_limit_h_min -19
_diffrn_reflns_limit_k_max 10
_diffrn_reflns_limit_k_min -10
_diffrn_reflns_limit_l_max 20
_diffrn_reflns_limit_l_min -20
_diffrn_reflns_number 47080
_diffrn_reflns_point_group_measured_fraction_full 0.991
_diffrn_reflns_point_group_measured_fraction_max 0.991
_diffrn_reflns_theta_full 25.185
_diffrn_reflns_theta_max 25.185
_diffrn_reflns_theta_min 2.365
_diffrn_source 'fine-focus sealed tube'
_exptl_absorpt_coefficient_mu 1.104
_exptl_absorpt_correction_T_max 1.0000
_exptl_absorpt_correction_T_min 0.7128
_exptl_absorpt_process_details
;
 SADABS 2016/2: Krause, L., Herbst-Irmer, R., Sheldrick G.M. & Stalke D.,
 J. Appl. Cryst. 48 (2015) 3-10
;
_exptl_crystal_colour yellow
_exptl_crystal_density_diffrn 1.630
_exptl_crystal_density_method 'not measured'
_exptl_crystal_description prism
_exptl_crystal_F_000 1176
_exptl_crystal_size_max 0.180
_exptl_crystal_size_mid 0.170
_exptl_crystal_size_min 0.110
_refine_diff_density_max 0.627
_refine_diff_density_min -0.668
_refine_diff_density_rms 0.087
_refine_ls_extinction_method none
_refine_ls_goodness_of_fit_ref 1.042
_refine_ls_hydrogen_treatment mixed
_refine_ls_matrix_type full
_refine_ls_number_parameters 368
_refine_ls_number_reflns 4188
_refine_ls_number_restraints 77
_refine_ls_restrained_S_all 1.032
_refine_ls_R_factor_all 0.0856
_refine_ls_R_factor_gt 0.0509
_refine_ls_shift/su_max 0.000
_refine_ls_shift/su_mean 0.000
_refine_ls_structure_factor_coef Fsqd
_refine_ls_weighting_details 'w=1/[\s^2^(Fo^2^)+(0.0328P)^2^+1.2292P] where P=(Fo^2^+2Fc^2^)/3'
_refine_ls_weighting_scheme calc
_refine_ls_wR_factor_gt 0.0906
_refine_ls_wR_factor_ref 0.1019
_reflns_Friedel_coverage 0.000
_reflns_number_gt 3064
_reflns_number_total 4188
_reflns_threshold_expression 'I > 2\s(I)'
_cod_data_source_file d1ce00780g2.cif
_cod_data_source_block shelx_CCDC4
_cod_depositor_comments 'Adding full bibliography for 7243093--7243099.cif.'
_cod_original_cell_volume 2350.7(17)
_cod_original_sg_symbol_H-M 'P 21/c'
_cod_database_code 7243097
_shelx_shelxl_version_number 2018/3
_shelx_space_group_comment
;
The symmetry employed for this shelxl refinement is uniquely defined
by the following loop, which should always be used as a source of
symmetry information in preference to the above space-group names.
They are only intended as comments.
;
_shelx_estimated_absorpt_t_min 0.826
_shelx_estimated_absorpt_t_max 0.888

loop_
_space_group_symop_operation_xyz
'x, y, z'
'-x, y+1/2, -z+1/2'
'-x, -y, -z'
'x, -y-1/2, z-1/2'

loop_
_atom_site_label
_atom_site_type_symbol
_atom_site_fract_x
_atom_site_fract_y
_atom_site_fract_z
_atom_site_U_iso_or_equiv
_atom_site_adp_type
_atom_site_occupancy
_atom_site_site_symmetry_order
_atom_site_calc_flag
_atom_site_refinement_flags_posn
_atom_site_refinement_flags_adp
_atom_site_refinement_flags_occupancy
_atom_site_disorder_assembly
_atom_site_disorder_group
Zn1 Zn 0.13614(3) 0.48285(4) 0.21023(2) 0.01618(14) Uani 1 1 d . . . . .
C1 C 0.2287(2) 0.6373(4) 0.4548(2) 0.0162(8) Uani 1 1 d . . . . .
C2 C 0.1970(2) 0.7218(4) 0.5055(2) 0.0189(8) Uani 1 1 d . . . . .
H2 H 0.135953 0.738180 0.490830 0.023 Uiso 1 1 calc R U . . .
C3 C 0.2567(2) 0.7817(4) 0.5781(2) 0.0167(8) Uani 1 1 d . . . . .
C4 C 0.3473(2) 0.7528(4) 0.6017(2) 0.0159(8) Uani 1 1 d . . . . .
H4 H 0.386859 0.790946 0.650674 0.019 Uiso 1 1 calc R U . . .
C5 C 0.3793(2) 0.6662(4) 0.5518(2) 0.0158(8) Uani 1 1 d . . . . .
C6 C 0.3200(2) 0.6092(4) 0.4778(2) 0.0159(8) Uani 1 1 d . . . . .
H6 H 0.341334 0.552859 0.444291 0.019 Uiso 1 1 calc R U . . .
C7A C 0.1639(19) 0.603(5) 0.372(3) 0.016(3) Uani 0.31(3) 1 d D U P A 1
O1A O 0.201(3) 0.526(3) 0.328(2) 0.0133(18) Uani 0.31(3) 1 d D U P A 1
O2A O 0.0822(16) 0.602(3) 0.3516(14) 0.032(2) Uani 0.31(3) 1 d D U P A 1
C7B C 0.1641(8) 0.5691(19) 0.3747(12) 0.016(3) Uani 0.69(3) 1 d D U P A 2
O1B O 0.1998(11) 0.5572(16) 0.3183(9) 0.0133(18) Uani 0.69(3) 1 d D U P A 2
O2B O 0.0856(6) 0.5492(18) 0.3678(7) 0.032(2) Uani 0.69(3) 1 d D U P A 2
C8 C 0.2262(3) 0.8846(4) 0.6319(2) 0.0201(9) Uani 1 1 d . . . . .
C9 C 0.4747(3) 0.6422(4) 0.5775(2) 0.0183(8) Uani 1 1 d . . . . .
C10 C -0.2175(2) 0.6115(4) 0.0474(2) 0.0167(8) Uani 1 1 d . . . . .
C11 C -0.2115(2) 0.7310(4) -0.0005(2) 0.0179(8) Uani 1 1 d . . . . .
H11 H -0.156080 0.771548 0.005393 0.021 Uiso 1 1 calc R U . . .
C12 C -0.2891(2) 0.7890(4) -0.0573(2) 0.0172(8) Uani 1 1 d . . . . .
H12 H -0.286086 0.868378 -0.090355 0.021 Uiso 1 1 calc R U . . .
C13 C -0.3707(2) 0.7290(4) -0.0648(2) 0.0158(8) Uani 1 1 d . . . . .
C14 C -0.3771(2) 0.6130(4) -0.0148(2) 0.0187(8) Uani 1 1 d . . . . .
H14 H -0.432871 0.576271 -0.018971 0.022 Uiso 1 1 calc R U . . .
C15 C -0.2999(2) 0.5523(4) 0.0414(2) 0.0164(8) Uani 1 1 d . . . . .
H15 H -0.303062 0.473166 0.074533 0.020 Uiso 1 1 calc R U . . .
C16 C -0.0539(2) 0.5562(4) 0.1074(2) 0.0190(9) Uani 1 1 d . . . . .
H16 H -0.036186 0.607965 0.069839 0.023 Uiso 1 1 calc R U . . .
C17 C -0.0564(2) 0.4238(5) 0.2058(2) 0.0256(9) Uani 1 1 d . . . . .
H17 H -0.037172 0.365032 0.252650 0.031 Uiso 1 1 calc R U . . .
C18 C -0.5190(2) 0.7021(4) -0.1616(2) 0.0149(8) Uani 1 1 d . . . . .
C19 C -0.6034(2) 0.7577(4) -0.17379(19) 0.0152(8) Uani 1 1 d . . . . .
H19 H -0.610220 0.854271 -0.157434 0.018 Uiso 1 1 calc R U . . .
C20 C -0.6780(2) 0.6681(4) -0.2107(2) 0.0165(8) Uani 1 1 d . . . . .
H20 H -0.735190 0.703342 -0.219163 0.020 Uiso 1 1 calc R U . . .
C21 C -0.6652(2) 0.5248(4) -0.2346(2) 0.0147(8) Uani 1 1 d . . . . .
C22 C -0.5811(2) 0.4720(4) -0.2264(2) 0.0181(8) Uani 1 1 d . . . . .
H22 H -0.574664 0.377256 -0.245179 0.022 Uiso 1 1 calc R U . . .
C23 C -0.5068(2) 0.5613(4) -0.1899(2) 0.0174(8) Uani 1 1 d . . . . .
H23 H -0.449928 0.528126 -0.184462 0.021 Uiso 1 1 calc R U . . .
C24 C -0.7471(2) 0.2838(4) -0.2489(2) 0.0176(8) Uani 1 1 d . . . . .
H24 H -0.701449 0.228668 -0.211395 0.021 Uiso 1 1 calc R U . . .
C25 C -0.8699(2) 0.3528(4) -0.3368(2) 0.0191(8) Uani 1 1 d . . . . .
H25 H -0.928934 0.349727 -0.373026 0.023 Uiso 1 1 calc R U . . .
N1 N 0.5514(2) 0.6296(3) 0.59943(19) 0.0274(8) Uani 1 1 d . . . . .
N2 N 0.00079(19) 0.4800(3) 0.17152(17) 0.0183(7) Uani 1 1 d . . . . .
N3 N -0.1406(2) 0.4590(4) 0.16765(18) 0.0257(8) Uani 1 1 d . . . . .
N4 N -0.13714(19) 0.5468(3) 0.10530(17) 0.0159(7) Uani 1 1 d . . . . .
N5 N -0.82841(19) 0.2327(3) -0.29151(17) 0.0184(7) Uani 1 1 d . . . . .
N6 N -0.8199(2) 0.4746(3) -0.32541(17) 0.0186(7) Uani 1 1 d . . . . .
N7 N -0.74097(19) 0.4258(3) -0.26803(16) 0.0152(7) Uani 1 1 d . . . . .
O3 O 0.28135(18) 0.9675(3) 0.68134(15) 0.0248(6) Uani 1 1 d . . . . .
O4 O 0.14329(17) 0.8785(3) 0.62360(15) 0.0238(6) Uani 1 1 d . . . . .
O5 O -0.44623(15) 0.7950(3) -0.12205(14) 0.0189(6) Uani 1 1 d . . . . .
O6 O 0.0025(2) 0.8588(4) 0.04508(18) 0.0395(8) Uani 1 1 d D . . . .
H6A H 0.0527(16) 0.837(5) 0.075(2) 0.059 Uiso 1 1 d D U . . .
H6B H -0.021(3) 0.903(5) 0.072(2) 0.059 Uiso 1 1 d D U . . .

loop_
_atom_site_aniso_label
_atom_site_aniso_U_11
_atom_site_aniso_U_22
_atom_site_aniso_U_33
_atom_site_aniso_U_23
_atom_site_aniso_U_13
_atom_site_aniso_U_12
Zn1 0.0087(2) 0.0200(3) 0.0166(2) 0.00054(19) 0.00063(17) 0.00013(19)
C1 0.012(2) 0.017(2) 0.018(2) 0.0011(15) 0.0032(16) -0.0033(16)
C2 0.010(2) 0.021(2) 0.023(2) 0.0053(17) 0.0039(16) 0.0021(17)
C3 0.015(2) 0.017(2) 0.019(2) 0.0041(16) 0.0069(16) 0.0018(16)
C4 0.013(2) 0.017(2) 0.0153(19) 0.0021(15) 0.0023(16) 0.0009(16)
C5 0.010(2) 0.018(2) 0.0178(19) 0.0048(16) 0.0026(16) -0.0006(16)
C6 0.014(2) 0.016(2) 0.017(2) 0.0010(16) 0.0049(16) 0.0011(16)
C7A 0.014(2) 0.009(8) 0.021(2) 0.002(5) 0.0025(17) 0.003(3)
O1A 0.0141(15) 0.011(5) 0.013(4) 0.006(3) 0.002(2) 0.001(4)
O2A 0.0146(19) 0.057(7) 0.022(4) -0.005(4) 0.004(2) -0.007(4)
C7B 0.014(2) 0.009(8) 0.021(2) 0.002(5) 0.0025(17) 0.003(3)
O1B 0.0141(15) 0.011(5) 0.013(4) 0.006(3) 0.002(2) 0.001(4)
O2B 0.0146(19) 0.057(7) 0.022(4) -0.005(4) 0.004(2) -0.007(4)
C8 0.018(2) 0.019(2) 0.020(2) 0.0092(17) 0.0037(18) 0.0086(18)
C9 0.013(2) 0.020(2) 0.020(2) 0.0031(16) 0.0037(17) 0.0009(17)
C10 0.012(2) 0.021(2) 0.0159(19) -0.0046(16) 0.0030(16) 0.0014(16)
C11 0.012(2) 0.017(2) 0.023(2) -0.0032(16) 0.0041(17) -0.0028(16)
C12 0.012(2) 0.019(2) 0.020(2) -0.0002(16) 0.0049(16) -0.0021(16)
C13 0.010(2) 0.020(2) 0.0149(19) -0.0034(16) 0.0013(15) 0.0009(16)
C14 0.007(2) 0.026(2) 0.020(2) 0.0000(17) 0.0025(16) -0.0013(16)
C15 0.010(2) 0.020(2) 0.0166(19) 0.0035(15) 0.0015(15) -0.0009(16)
C16 0.013(2) 0.024(2) 0.020(2) 0.0009(16) 0.0044(17) -0.0006(17)
C17 0.011(2) 0.040(3) 0.021(2) 0.0104(18) 0.0002(17) -0.0038(19)
C18 0.010(2) 0.017(2) 0.0152(19) 0.0053(15) 0.0011(15) 0.0001(16)
C19 0.015(2) 0.016(2) 0.0136(18) 0.0006(15) 0.0047(16) 0.0028(16)
C20 0.011(2) 0.023(2) 0.0153(19) 0.0048(16) 0.0045(16) 0.0036(17)
C21 0.010(2) 0.020(2) 0.0111(17) 0.0036(15) 0.0009(14) 0.0005(16)
C22 0.016(2) 0.018(2) 0.0180(19) 0.0007(16) 0.0044(16) 0.0046(17)
C23 0.008(2) 0.022(2) 0.019(2) 0.0030(16) 0.0014(16) 0.0026(16)
C24 0.013(2) 0.017(2) 0.018(2) 0.0019(16) 0.0008(16) 0.0020(16)
C25 0.011(2) 0.023(2) 0.019(2) -0.0005(17) 0.0003(16) 0.0040(18)
N1 0.022(2) 0.025(2) 0.031(2) 0.0011(15) 0.0043(16) 0.0004(16)
N2 0.0056(17) 0.0244(18) 0.0198(16) 0.0038(14) -0.0015(13) 0.0003(14)
N3 0.0109(19) 0.040(2) 0.0206(18) 0.0073(15) -0.0007(14) -0.0018(15)
N4 0.0074(17) 0.0242(18) 0.0152(16) 0.0077(13) 0.0029(13) 0.0033(13)
N5 0.0120(18) 0.0181(18) 0.0210(17) 0.0003(14) 0.0012(14) 0.0022(14)
N6 0.0112(18) 0.0208(18) 0.0194(16) 0.0022(14) 0.0001(13) 0.0055(14)
N7 0.0096(17) 0.0177(17) 0.0154(16) -0.0005(13) 0.0010(13) 0.0009(13)
O3 0.0226(16) 0.0244(15) 0.0223(14) -0.0037(12) 0.0019(12) 0.0036(13)
O4 0.0146(16) 0.0304(17) 0.0261(15) -0.0006(12) 0.0071(12) 0.0044(12)
O5 0.0060(14) 0.0200(14) 0.0238(14) 0.0023(11) -0.0027(11) -0.0024(11)
O6 0.0179(19) 0.058(2) 0.039(2) 0.0019(17) 0.0053(14) -0.0033(16)

loop_
_atom_type_symbol
_atom_type_description
_atom_type_scat_dispersion_real
_atom_type_scat_dispersion_imag
_atom_type_scat_source
Zn Zn 0.2839 1.4301 'International Tables Vol C Tables 4.2.6.8 and 6.1.1.4'
C C 0.0033 0.0016 'International Tables Vol C Tables 4.2.6.8 and 6.1.1.4'
H H 0.0000 0.0000 'International Tables Vol C Tables 4.2.6.8 and 6.1.1.4'
N N 0.0061 0.0033 'International Tables Vol C Tables 4.2.6.8 and 6.1.1.4'
O O 0.0106 0.0060 'International Tables Vol C Tables 4.2.6.8 and 6.1.1.4'

loop_
_geom_angle_atom_site_label_1
_geom_angle_atom_site_label_2
_geom_angle_atom_site_label_3
_geom_angle
_geom_angle_site_symmetry_1
_geom_angle_site_symmetry_3
_geom_angle_publ_flag
O1B Zn1 O4 112.4(4) . 4_575 ?
O1A Zn1 O4 121.4(8) . 4_575 ?
O1A Zn1 N5 99.2(8) . 4_666 ?
O4 Zn1 N5 119.28(11) 4_575 4_666 ?
O1B Zn1 N2 117.3(4) . . ?
O1A Zn1 N2 116.1(11) . . ?
O4 Zn1 N2 95.86(11) 4_575 . ?
N5 Zn1 N2 104.88(12) 4_666 . ?
C6 C1 C2 119.9(3) . . ?
C6 C1 C7A 122.6(11) . . ?
C2 C1 C7A 116.7(11) . . ?
C6 C1 C7B 118.9(5) . . ?
C2 C1 C7B 121.2(5) . . ?
C3 C2 C1 120.2(3) . . ?
C3 C2 H2 119.9 . . ?
C1 C2 H2 119.9 . . ?
C4 C3 C2 120.0(3) . . ?
C4 C3 C8 117.8(3) . . ?
C2 C3 C8 122.2(3) . . ?
C3 C4 C5 120.1(3) . . ?
C3 C4 H4 120.0 . . ?
C5 C4 H4 120.0 . . ?
C4 C5 C6 120.1(3) . . ?
C4 C5 C9 118.3(3) . . ?
C6 C5 C9 121.5(3) . . ?
C1 C6 C5 119.6(3) . . ?
C1 C6 H6 120.2 . . ?
C5 C6 H6 120.2 . . ?
O2A C7A O1A 119(4) . . ?
O2A C7A C1 126(3) . . ?
O1A C7A C1 112(3) . . ?
C7A O1A Zn1 122(3) . . ?
O2B C7B O1B 128.4(17) . . ?
O2B C7B C1 118.2(13) . . ?
O1B C7B C1 112.8(11) . . ?
C7B O1B Zn1 123.5(14) . . ?
O3 C8 O4 123.5(3) . . ?
O3 C8 C3 119.4(3) . . ?
O4 C8 C3 117.1(3) . . ?
N1 C9 C5 176.8(4) . . ?
C11 C10 C15 121.4(3) . . ?
C11 C10 N4 119.8(3) . . ?
C15 C10 N4 118.8(3) . . ?
C12 C11 C10 119.0(3) . . ?
C12 C11 H11 120.5 . . ?
C10 C11 H11 120.5 . . ?
C13 C12 C11 119.9(3) . . ?
C13 C12 H12 120.0 . . ?
C11 C12 H12 120.0 . . ?
C12 C13 C14 121.1(3) . . ?
C12 C13 O5 116.8(3) . . ?
C14 C13 O5 122.0(3) . . ?
C15 C14 C13 119.5(3) . . ?
C15 C14 H14 120.2 . . ?
C13 C14 H14 120.2 . . ?
C14 C15 C10 119.0(3) . . ?
C14 C15 H15 120.5 . . ?
C10 C15 H15 120.5 . . ?
N4 C16 N2 109.7(3) . . ?
N4 C16 H16 125.1 . . ?
N2 C16 H16 125.1 . . ?
N3 C17 N2 114.8(3) . . ?
N3 C17 H17 122.6 . . ?
N2 C17 H17 122.6 . . ?
C19 C18 C23 121.7(3) . . ?
C19 C18 O5 117.2(3) . . ?
C23 C18 O5 121.1(3) . . ?
C18 C19 C20 119.5(3) . . ?
C18 C19 H19 120.3 . . ?
C20 C19 H19 120.3 . . ?
C21 C20 C19 118.6(3) . . ?
C21 C20 H20 120.7 . . ?
C19 C20 H20 120.7 . . ?
C22 C21 C20 121.8(3) . . ?
C22 C21 N7 118.5(3) . . ?
C20 C21 N7 119.7(3) . . ?
C23 C22 C21 119.6(3) . . ?
C23 C22 H22 120.2 . . ?
C21 C22 H22 120.2 . . ?
C22 C23 C18 118.5(3) . . ?
C22 C23 H23 120.7 . . ?
C18 C23 H23 120.7 . . ?
N7 C24 N5 109.6(3) . . ?
N7 C24 H24 125.2 . . ?
N5 C24 H24 125.2 . . ?
N6 C25 N5 114.9(3) . . ?
N6 C25 H25 122.6 . . ?
N5 C25 H25 122.6 . . ?
C16 N2 C17 102.7(3) . . ?
C16 N2 Zn1 124.9(2) . . ?
C17 N2 Zn1 131.8(2) . . ?
C17 N3 N4 102.4(3) . . ?
C16 N4 N3 110.4(3) . . ?
C16 N4 C10 128.9(3) . . ?
N3 N4 C10 120.7(3) . . ?
C24 N5 C25 103.3(3) . . ?
C24 N5 Zn1 123.1(2) . 4_465 ?
C25 N5 Zn1 133.2(2) . 4_465 ?
C25 N6 N7 101.3(3) . . ?
C24 N7 N6 111.0(3) . . ?
C24 N7 C21 127.8(3) . . ?
N6 N7 C21 121.2(3) . . ?
C8 O4 Zn1 103.3(2) . 4_576 ?
C13 O5 C18 117.2(3) . . ?
H6A O6 H6B 107(4) . . ?

loop_
_geom_bond_atom_site_label_1
_geom_bond_atom_site_label_2
_geom_bond_distance
_geom_bond_site_symmetry_2
_geom_bond_publ_flag
Zn1 O1B 1.920(16) . ?
Zn1 O1A 1.99(4) . ?
Zn1 O4 1.999(2) 4_575 ?
Zn1 N5 2.015(3) 4_666 ?
Zn1 N2 2.027(3) . ?
C1 C6 1.393(5) . ?
C1 C2 1.397(5) . ?
C1 C7A 1.48(4) . ?
C1 C7B 1.539(18) . ?
C2 C3 1.395(5) . ?
C2 H2 0.9300 . ?
C3 C4 1.383(5) . ?
C3 C8 1.521(5) . ?
C4 C5 1.399(5) . ?
C4 H4 0.9300 . ?
C5 C6 1.400(5) . ?
C5 C9 1.445(5) . ?
C6 H6 0.9300 . ?
C7A O2A 1.227(16) . ?
C7A O1A 1.317(17) . ?
C7B O2B 1.234(8) . ?
C7B O1B 1.314(10) . ?
C8 O3 1.237(4) . ?
C8 O4 1.286(4) . ?
C9 N1 1.155(4) . ?
C10 C11 1.385(5) . ?
C10 C15 1.393(5) . ?
C10 N4 1.443(4) . ?
C11 C12 1.384(5) . ?
C11 H11 0.9300 . ?
C12 C13 1.377(5) . ?
C12 H12 0.9300 . ?
C13 C14 1.388(5) . ?
C13 O5 1.395(4) . ?
C14 C15 1.385(5) . ?
C14 H14 0.9300 . ?
C15 H15 0.9300 . ?
C16 N4 1.325(4) . ?
C16 N2 1.337(4) . ?
C16 H16 0.9300 . ?
C17 N3 1.311(5) . ?
C17 N2 1.363(4) . ?
C17 H17 0.9300 . ?
C18 C19 1.385(5) . ?
C18 C23 1.395(5) . ?
C18 O5 1.396(4) . ?
C19 C20 1.390(5) . ?
C19 H19 0.9300 . ?
C20 C21 1.388(5) . ?
C20 H20 0.9300 . ?
C21 C22 1.386(5) . ?
C21 N7 1.446(4) . ?
C22 C23 1.385(5) . ?
C22 H22 0.9300 . ?
C23 H23 0.9300 . ?
C24 N7 1.327(4) . ?
C24 N5 1.328(4) . ?
C24 H24 0.9300 . ?
C25 N6 1.326(4) . ?
C25 N5 1.360(4) . ?
C25 H25 0.9300 . ?
N3 N4 1.365(4) . ?
N6 N7 1.373(4) . ?
O6 H6A 0.810(19) . ?
O6 H6B 0.808(18) . ?

loop_
_geom_torsion_atom_site_label_1
_geom_torsion_atom_site_label_2
_geom_torsion_atom_site_label_3
_geom_torsion_atom_site_label_4
_geom_torsion
_geom_torsion_site_symmetry_1
_geom_torsion_site_symmetry_2
_geom_torsion_site_symmetry_3
_geom_torsion_site_symmetry_4
_geom_torsion_publ_flag
C6 C1 C2 C3 1.8(5) . . . . ?
C7A C1 C2 C3 -168.6(19) . . . . ?
C7B C1 C2 C3 179.5(9) . . . . ?
C1 C2 C3 C4 -2.5(5) . . . . ?
C1 C2 C3 C8 175.0(3) . . . . ?
C2 C3 C4 C5 1.4(5) . . . . ?
C8 C3 C4 C5 -176.2(3) . . . . ?
C3 C4 C5 C6 0.3(5) . . . . ?
C3 C4 C5 C9 178.2(3) . . . . ?
C2 C1 C6 C5 -0.1(5) . . . . ?
C7A C1 C6 C5 170(2) . . . . ?
C7B C1 C6 C5 -177.8(8) . . . . ?
C4 C5 C6 C1 -1.0(5) . . . . ?
C9 C5 C6 C1 -178.8(3) . . . . ?
C6 C1 C7A O2A 167(3) . . . . ?
C2 C1 C7A O2A -22(5) . . . . ?
C6 C1 C7A O1A 8(4) . . . . ?
C2 C1 C7A O1A 178(2) . . . . ?
O2A C7A O1A Zn1 27(5) . . . . ?
C1 C7A O1A Zn1 -172(2) . . . . ?
C6 C1 C7B O2B 155.4(9) . . . . ?
C2 C1 C7B O2B -22.3(15) . . . . ?
C6 C1 C7B O1B -32.5(19) . . . . ?
C2 C1 C7B O1B 149.8(12) . . . . ?
O2B C7B O1B Zn1 -7(2) . . . . ?
C1 C7B O1B Zn1 -177.8(6) . . . . ?
C4 C3 C8 O3 18.2(5) . . . . ?
C2 C3 C8 O3 -159.4(3) . . . . ?
C4 C3 C8 O4 -161.1(3) . . . . ?
C2 C3 C8 O4 21.4(5) . . . . ?
C15 C10 C11 C12 -2.1(5) . . . . ?
N4 C10 C11 C12 178.3(3) . . . . ?
C10 C11 C12 C13 0.7(5) . . . . ?
C11 C12 C13 C14 1.7(5) . . . . ?
C11 C12 C13 O5 178.7(3) . . . . ?
C12 C13 C14 C15 -2.7(5) . . . . ?
O5 C13 C14 C15 -179.6(3) . . . . ?
C13 C14 C15 C10 1.3(5) . . . . ?
C11 C10 C15 C14 1.1(5) . . . . ?
N4 C10 C15 C14 -179.3(3) . . . . ?
C23 C18 C19 C20 4.1(5) . . . . ?
O5 C18 C19 C20 -178.1(3) . . . . ?
C18 C19 C20 C21 -0.3(5) . . . . ?
C19 C20 C21 C22 -3.2(5) . . . . ?
C19 C20 C21 N7 175.8(3) . . . . ?
C20 C21 C22 C23 3.0(5) . . . . ?
N7 C21 C22 C23 -176.0(3) . . . . ?
C21 C22 C23 C18 0.8(5) . . . . ?
C19 C18 C23 C22 -4.3(5) . . . . ?
O5 C18 C23 C22 178.0(3) . . . . ?
N4 C16 N2 C17 0.9(4) . . . . ?
N4 C16 N2 Zn1 -171.3(2) . . . . ?
N3 C17 N2 C16 0.3(4) . . . . ?
N3 C17 N2 Zn1 171.8(3) . . . . ?
N2 C17 N3 N4 -1.3(4) . . . . ?
N2 C16 N4 N3 -1.8(4) . . . . ?
N2 C16 N4 C10 179.8(3) . . . . ?
C17 N3 N4 C16 1.9(4) . . . . ?
C17 N3 N4 C10 -179.7(3) . . . . ?
C11 C10 N4 C16 -19.8(5) . . . . ?
C15 C10 N4 C16 160.6(3) . . . . ?
C11 C10 N4 N3 162.0(3) . . . . ?
C15 C10 N4 N3 -17.6(5) . . . . ?
N7 C24 N5 C25 -0.1(4) . . . . ?
N7 C24 N5 Zn1 174.1(2) . . . 4_465 ?
N6 C25 N5 C24 0.2(4) . . . . ?
N6 C25 N5 Zn1 -173.1(2) . . . 4_465 ?
N5 C25 N6 N7 -0.3(4) . . . . ?
N5 C24 N7 N6 -0.1(4) . . . . ?
N5 C24 N7 C21 178.4(3) . . . . ?
C25 N6 N7 C24 0.2(4) . . . . ?
C25 N6 N7 C21 -178.4(3) . . . . ?
C22 C21 N7 C24 45.6(5) . . . . ?
C20 C21 N7 C24 -133.5(4) . . . . ?
C22 C21 N7 N6 -136.1(3) . . . . ?
C20 C21 N7 N6 44.9(4) . . . . ?
O3 C8 O4 Zn1 -3.4(4) . . . 4_576 ?
C3 C8 O4 Zn1 175.8(2) . . . 4_576 ?
C12 C13 O5 C18 147.4(3) . . . . ?
C14 C13 O5 C18 -35.6(4) . . . . ?
C19 C18 O5 C13 139.4(3) . . . . ?
C23 C18 O5 C13 -42.8(4) . . . . ?
